data_4023154
loop_
_publ_author_name
'Takahiro Tsuchiya'
'Yosuke Okada'
'Toshio Shimizu'
'Kazunori Hirabayashi'
'Nobumasa Kamigata'

_publ_section_title
;
 Molecular Transformations of Unsaturated Thiacrown Ethers
;
_journal_name_full 'Journal of Organic Chemistry'
_journal_page_first 76
_journal_page_last 80
_journal_paper_doi 10.1021/jo701757s
_journal_volume 73
_journal_year 2008
_chemical_formula_sum 'C10 H10 O S5'
_chemical_formula_weight 306.48
_chemical_name_systematic
; 
 ? 
;
_space_group_IT_number 14
_symmetry_cell_setting monoclinic
_symmetry_space_group_name_Hall '-P 2ybc'
_symmetry_space_group_name_H-M 'P 1 21/c 1'
_atom_sites_solution_hydrogens geom
_atom_sites_solution_primary direct
_atom_sites_solution_secondary difmap
_audit_creation_method SHELXL-97
_cell_angle_alpha 90.00
_cell_angle_beta 108.950(17)
_cell_angle_gamma 90.00
_cell_formula_units_Z 4
_cell_length_a 7.196(2)
_cell_length_b 18.705(3)
_cell_length_c 10.344(2)
_cell_measurement_temperature 173(2)
_cell_volume 1316.9(5)
_computing_structure_refinement 'SHELXL-97 (Sheldrick, 1997)'
_computing_structure_solution 'SHELXS-97 (Sheldrick, 1990)'
_diffrn_ambient_temperature 173(2)
_diffrn_measured_fraction_theta_full 0.995
_diffrn_measured_fraction_theta_max 0.995
_diffrn_radiation_monochromator graphite
_diffrn_radiation_source 'fine-focus sealed tube'
_diffrn_radiation_type MoK\a
_diffrn_radiation_wavelength 0.71069
_diffrn_reflns_av_R_equivalents 0.0000
_diffrn_reflns_av_sigmaI/netI 215.1802
_diffrn_reflns_limit_h_max 9
_diffrn_reflns_limit_h_min 0
_diffrn_reflns_limit_k_max 24
_diffrn_reflns_limit_k_min 0
_diffrn_reflns_limit_l_max 12
_diffrn_reflns_limit_l_min -13
_diffrn_reflns_number 3013
_diffrn_reflns_theta_full 27.49
_diffrn_reflns_theta_max 27.49
_diffrn_reflns_theta_min 3.01
_exptl_absorpt_coefficient_mu 0.855
_exptl_absorpt_correction_T_max 0.8477
_exptl_absorpt_correction_T_min 0.8477
_exptl_crystal_density_diffrn 1.546
_exptl_crystal_density_method 'not measured'
_exptl_crystal_F_000 632
_exptl_crystal_size_max 0.20
_exptl_crystal_size_mid 0.20
_exptl_crystal_size_min 0.20
_refine_diff_density_max 0.490
_refine_diff_density_min -0.321
_refine_diff_density_rms 0.104
_refine_ls_extinction_coef 2717(12)
_refine_ls_extinction_expression Fc^*^=kFc[1+0.001xFc^2^\l^3^/sin(2\q)]^-1/4^
_refine_ls_extinction_method SHELXL
_refine_ls_goodness_of_fit_ref 1.169
_refine_ls_hydrogen_treatment mixed
_refine_ls_matrix_type full
_refine_ls_number_parameters 146
_refine_ls_number_reflns 3013
_refine_ls_number_restraints 0
_refine_ls_restrained_S_all 1.169
_refine_ls_R_factor_all 0.0449
_refine_ls_R_factor_gt 0.0353
_refine_ls_shift/su_max 0.358
_refine_ls_shift/su_mean 0.004
_refine_ls_structure_factor_coef Fsqd
_refine_ls_weighting_details 'calc w=1/[\s^2^(Fo^2^)+(0.0676P)^2^+0.0402P] where P=(Fo^2^+2Fc^2^)/3'
_refine_ls_weighting_scheme calc
_refine_ls_wR_factor_gt 0.0947
_refine_ls_wR_factor_ref 0.0957
_reflns_number_gt 2674
_reflns_number_total 3013
_reflns_threshold_expression >2sigma(I)
_cod_data_source_file jo701757s-File003.cif
_cod_data_source_block Compound_4
_cod_original_sg_symbol_H-M 'P 21/c'
_cod_database_code 4023154

loop_
_symmetry_equiv_pos_as_xyz
'x, y, z'
'-x, y+1/2, -z+1/2'
'-x, -y, -z'
'x, -y-1/2, z-1/2'

loop_
_atom_site_label
_atom_site_type_symbol
_atom_site_fract_x
_atom_site_fract_y
_atom_site_fract_z
_atom_site_U_iso_or_equiv
_atom_site_adp_type
_atom_site_occupancy
_atom_site_symmetry_multiplicity
_atom_site_calc_flag
_atom_site_refinement_flags
_atom_site_disorder_assembly
_atom_site_disorder_group
S1 S -0.15986(9) 0.57954(4) 0.28790(6) 0.0409(2) Uani 1 1 d . . .
S2 S -0.26560(12) 0.59520(4) -0.04243(7) 0.0502(2) Uani 1 1 d . . .
S3 S -0.11965(12) 0.66533(5) -0.30918(8) 0.0559(3) Uani 1 1 d . . .
S4 S 0.30030(11) 0.69743(5) -0.08085(8) 0.0530(3) Uani 1 1 d . . .
S5 S 0.17906(9) 0.63967(4) 0.18283(7) 0.0450(2) Uani 1 1 d . . .
C1 C -0.1917(4) 0.50583(16) 0.1768(3) 0.0470(6) Uani 1 1 d . . .
H1 H -0.1724 0.4590 0.2145 0.056 Uiso 1 1 calc R . .
C2 C -0.2418(4) 0.51333(17) 0.0420(3) 0.0484(6) Uani 1 1 d . . .
H2 H -0.2664 0.4711 -0.0121 0.058 Uiso 1 1 calc R . .
C3 C -0.3453(5) 0.5684(2) -0.2141(3) 0.0508(7) Uani 1 1 d . . .
H3 H -0.4346 0.5295 -0.2387 0.061 Uiso 1 1 calc R . .
C4 C -0.2902(5) 0.5985(2) -0.3127(3) 0.0542(7) Uani 1 1 d . . .
H4 H -0.3561 0.5801 -0.4014 0.065 Uiso 1 1 calc R . .
C5 C -0.0948(5) 0.71685(18) -0.1629(3) 0.0528(7) Uani 1 1 d . . .
H5 H -0.2099 0.7340 -0.1473 0.063 Uiso 1 1 calc R . .
C6 C 0.0802(5) 0.73278(16) -0.0725(3) 0.0508(7) Uani 1 1 d . . .
H6 H 0.0851 0.7649 -0.0003 0.061 Uiso 1 1 calc R . .
C7 C 0.4523(5) 0.70254(18) 0.0914(3) 0.0513(7) Uani 1 1 d . . .
H7 H 0.5779 0.7240 0.1095 0.062 Uiso 1 1 calc R . .
C8 C 0.4051(4) 0.67881(17) 0.1979(3) 0.0472(6) Uani 1 1 d . . .
H8 H 0.4992 0.6834 0.2865 0.057 Uiso 1 1 calc R . .
C9 C 0.2317(4) 0.59715(17) 0.3405(3) 0.0476(6) Uani 1 1 d . . .
H9 H 0.3644 0.5943 0.3983 0.057 Uiso 1 1 calc R . .
C10 C 0.0932(4) 0.56881(18) 0.3821(3) 0.0479(6) Uani 1 1 d . . .
H10 H 0.1298 0.5420 0.4646 0.058 Uiso 1 1 calc R . .
O1 O -0.2693(3) 0.56252(14) 0.3855(2) 0.0548(6) Uani 1 1 d . . .

loop_
_atom_site_aniso_label
_atom_site_aniso_U_11
_atom_site_aniso_U_22
_atom_site_aniso_U_33
_atom_site_aniso_U_23
_atom_site_aniso_U_13
_atom_site_aniso_U_12
S1 0.0440(4) 0.0460(4) 0.0345(3) 0.0026(2) 0.0153(3) 0.0015(2)
S2 0.0614(4) 0.0550(5) 0.0356(4) -0.0021(3) 0.0179(3) -0.0052(3)
S3 0.0562(4) 0.0720(5) 0.0439(4) 0.0126(3) 0.0223(3) 0.0124(3)
S4 0.0540(4) 0.0608(5) 0.0496(4) 0.0056(3) 0.0241(3) 0.0036(3)
S5 0.0408(4) 0.0551(5) 0.0388(4) 0.0015(3) 0.0127(3) -0.0051(3)
C1 0.0533(14) 0.0431(14) 0.0484(14) -0.0018(11) 0.0219(12) -0.0010(11)
C2 0.0510(14) 0.0490(15) 0.0467(14) -0.0062(11) 0.0178(12) -0.0014(11)
C3 0.0481(13) 0.0679(19) 0.0351(12) -0.0070(12) 0.0119(11) 0.0000(13)
C4 0.0541(16) 0.070(2) 0.0357(13) 0.0022(12) 0.0111(11) 0.0110(14)
C5 0.0581(16) 0.0561(17) 0.0498(15) 0.0148(13) 0.0252(13) 0.0142(14)
C6 0.0605(16) 0.0427(14) 0.0559(16) 0.0102(12) 0.0279(14) 0.0068(12)
C7 0.0469(13) 0.0538(17) 0.0569(16) -0.0065(13) 0.0220(12) -0.0083(12)
C8 0.0402(12) 0.0526(15) 0.0495(15) -0.0084(12) 0.0157(11) -0.0051(11)
C9 0.0452(13) 0.0546(16) 0.0399(13) 0.0035(11) 0.0098(10) 0.0026(11)
C10 0.0475(14) 0.0543(16) 0.0391(12) 0.0059(11) 0.0100(10) 0.0026(11)
O1 0.0550(12) 0.0731(15) 0.0436(10) 0.0077(10) 0.0261(9) 0.0059(10)

loop_
_atom_type_symbol
_atom_type_description
_atom_type_scat_dispersion_real
_atom_type_scat_dispersion_imag
_atom_type_scat_source
C C 0.0033 0.0016 'International Tables Vol C Tables 4.2.6.8 and 6.1.1.4'
H H 0.0000 0.0000 'International Tables Vol C Tables 4.2.6.8 and 6.1.1.4'
O O 0.0106 0.0060 'International Tables Vol C Tables 4.2.6.8 and 6.1.1.4'
S S 0.1246 0.1234 'International Tables Vol C Tables 4.2.6.8 and 6.1.1.4'

loop_
_geom_angle_atom_site_label_1
_geom_angle_atom_site_label_2
_geom_angle_atom_site_label_3
_geom_angle
_geom_angle_site_symmetry_1
_geom_angle_site_symmetry_3
_geom_angle_publ_flag
O1 S1 C1 106.70(15) . . ?
O1 S1 C10 105.96(13) . . ?
C1 S1 C10 99.36(15) . . ?
C2 S2 C3 101.70(16) . . ?
C4 S3 C5 106.60(16) . . ?
C6 S4 C7 101.82(16) . . ?
C9 S5 C8 101.27(14) . . ?
C2 C1 S1 122.4(2) . . ?
C1 C2 S2 124.5(2) . . ?
C4 C3 S2 125.0(3) . . ?
C3 C4 S3 132.0(3) . . ?
C6 C5 S3 122.3(3) . . ?
C5 C6 S4 123.1(3) . . ?
C8 C7 S4 125.2(2) . . ?
C7 C8 S5 123.2(2) . . ?
C10 C9 S5 122.2(2) . . ?
C9 C10 S1 121.6(2) . . ?

loop_
_geom_bond_atom_site_label_1
_geom_bond_atom_site_label_2
_geom_bond_distance
_geom_bond_site_symmetry_2
_geom_bond_publ_flag
S1 O1 1.503(2) . ?
S1 C1 1.762(3) . ?
S1 C10 1.776(3) . ?
S2 C2 1.743(3) . ?
S2 C3 1.752(3) . ?
S3 C4 1.744(4) . ?
S3 C5 1.754(4) . ?
S4 C6 1.744(3) . ?
S4 C7 1.765(3) . ?
S5 C9 1.742(3) . ?
S5 C8 1.744(3) . ?
C1 C2 1.329(4) . ?
C3 C4 1.333(5) . ?
C5 C6 1.336(5) . ?
C7 C8 1.330(4) . ?
C9 C10 1.318(4) . ?

loop_
_cod_related_entry_id
_cod_related_entry_database
_cod_related_entry_code
1 ChemSpider 21196743
